data_7063031
loop_
_publ_author_name
'Antala, Jakub'
'Schulz, Ji\<r\'i'
'C\'isa\<rov\'a, Ivana'
'\<St\<epni\<cka, Petr'

_publ_section_title
;
 Synthesis, reactivity and coordination behaviour of a ferrocene
 phosphinostibine and intramolecular interactions in its P(v) and Sb(v)
 derivatives
;
_journal_issue 12
_journal_name_full 'New Journal of Chemistry'
_journal_page_first 5107
_journal_page_last 5119
_journal_paper_doi 10.1039/D4NJ00349G
_journal_volume 48
_journal_year 2024
_chemical_formula_moiety 'C34 H40 Cl2 Fe P Pd Sb, 1.5(C H2 Cl2)'
_chemical_formula_sum 'C35.5 H43 Cl5 Fe P Pd Sb'
_chemical_formula_weight 961.92
_space_group_crystal_system monoclinic
_space_group_IT_number 14
_space_group_name_Hall '-P 2yn'
_space_group_name_H-M_alt 'P 1 21/n 1'
_atom_sites_solution_hydrogens mixed
_atom_sites_solution_primary direct
_atom_sites_solution_secondary difmap
_audit_creation_method SHELXL-2017/1
_audit_update_record
;
2023-12-20 deposited with the CCDC.	2024-02-14 downloaded from the CCDC.
;
_cell_angle_alpha 90
_cell_angle_beta 102.6450(10)
_cell_angle_gamma 90
_cell_formula_units_Z 4
_cell_length_a 10.1237(3)
_cell_length_b 17.2579(6)
_cell_length_c 21.6499(8)
_cell_measurement_reflns_used 9932
_cell_measurement_temperature 120(2)
_cell_measurement_theta_max 27.50
_cell_measurement_theta_min 2.26
_cell_volume 3690.8(2)
_computing_cell_refinement 'SAINT V8.40A (Bruker Nano, Inc., 2019)'
_computing_data_collection 'Bruker Instrument Service vV6.2.12'
_computing_data_reduction 'SAINT V8.40A (Bruker Nano, Inc., 2019)'
_computing_molecular_graphics 'PLATON (Spek, 2017)'
_computing_publication_material 'PLATON (Spek, 2017)'
_computing_structure_refinement 'SHELXL-2017/1 (Sheldrick, 2017)'
_computing_structure_solution 'SHELXT 2014/5 (Sheldrick, 2014)'
_diffrn_ambient_temperature 120(2)
_diffrn_measured_fraction_theta_full 0.997
_diffrn_measured_fraction_theta_max 0.988
_diffrn_measurement_device_type 'Bruker D8 VENTURE Kappa Duo with PHOTON III'
_diffrn_measurement_method '\f and \w scans'
_diffrn_radiation_monochromator 'Quazar Mo multilayer optic'
_diffrn_radiation_source 'I\mS micro-focus sealed tube'
_diffrn_radiation_type MoK\a
_diffrn_radiation_wavelength 0.71073
_diffrn_reflns_av_R_equivalents 0.0210
_diffrn_reflns_av_unetI/netI 0.0162
_diffrn_reflns_Laue_measured_fraction_full 0.997
_diffrn_reflns_Laue_measured_fraction_max 0.988
_diffrn_reflns_limit_h_max 13
_diffrn_reflns_limit_h_min -12
_diffrn_reflns_limit_k_max 22
_diffrn_reflns_limit_k_min -22
_diffrn_reflns_limit_l_max 28
_diffrn_reflns_limit_l_min -28
_diffrn_reflns_number 41643
_diffrn_reflns_point_group_measured_fraction_full 0.997
_diffrn_reflns_point_group_measured_fraction_max 0.988
_diffrn_reflns_theta_full 25.242
_diffrn_reflns_theta_max 27.496
_diffrn_reflns_theta_min 2.076
_exptl_absorpt_coefficient_mu 2.027
_exptl_absorpt_correction_T_max 0.83
_exptl_absorpt_correction_T_min 0.73
_exptl_absorpt_correction_type multi-scan
_exptl_absorpt_process_details 'SADABS-2016/2 - Bruker AXS '
_exptl_crystal_colour red
_exptl_crystal_density_diffrn 1.731
_exptl_crystal_description prism
_exptl_crystal_F_000 1916
_exptl_crystal_size_max 0.14
_exptl_crystal_size_mid 0.12
_exptl_crystal_size_min 0.09
_refine_diff_density_max 2.193
_refine_diff_density_min -1.521
_refine_diff_density_rms 0.077
_refine_ls_extinction_method none
_refine_ls_goodness_of_fit_ref 1.044
_refine_ls_hydrogen_treatment constr
_refine_ls_matrix_type full
_refine_ls_number_parameters 401
_refine_ls_number_reflns 8366
_refine_ls_number_restraints 0
_refine_ls_restrained_S_all 1.044
_refine_ls_R_factor_all 0.0235
_refine_ls_R_factor_gt 0.0210
_refine_ls_shift/su_max 0.002
_refine_ls_shift/su_mean 0.000
_refine_ls_structure_factor_coef Fsqd
_refine_ls_weighting_details 'w=1/[\s^2^(Fo^2^)+(0.0113P)^2^+6.4717P] where P=(Fo^2^+2Fc^2^)/3'
_refine_ls_weighting_scheme calc
_refine_ls_wR_factor_gt 0.0443
_refine_ls_wR_factor_ref 0.0457
_reflns_Friedel_coverage 0.000
_reflns_number_gt 7823
_reflns_number_total 8366
_reflns_threshold_expression 'I > 2\s(I)'
_cod_data_source_file d4nj00349g3.cif
_cod_data_source_block ja14
_cod_depositor_comments 'Adding full bibliography for 7063018--7063034.cif.'
_cod_original_sg_symbol_H-M 'P 21/n'
_cod_original_formula_sum 'C35.50 H43 Cl5 Fe P Pd Sb'
_cod_database_code 7063031
_shelx_space_group_comment
;
The symmetry employed for this shelxl refinement is uniquely defined
by the following loop, which should always be used as a source of
symmetry information in preference to the above space-group names.
They are only intended as comments.
;
_shelx_estimated_absorpt_t_min 0.752
_shelx_estimated_absorpt_t_max 0.834

loop_
_space_group_symop_operation_xyz
'x, y, z'
'-x+1/2, y+1/2, -z+1/2'
'-x, -y, -z'
'x-1/2, -y-1/2, z-1/2'

loop_
_atom_site_label
_atom_site_type_symbol
_atom_site_fract_x
_atom_site_fract_y
_atom_site_fract_z
_atom_site_U_iso_or_equiv
_atom_site_adp_type
_atom_site_occupancy
_atom_site_site_symmetry_order
_atom_site_calc_flag
_atom_site_refinement_flags_posn
_atom_site_refinement_flags_adp
_atom_site_refinement_flags_occupancy
_atom_site_disorder_assembly
_atom_site_disorder_group
Pd Pd 0.36420(2) 0.64405(2) 0.24447(2) 0.01040(4) Uani 1 1 d . . . . .
Fe Fe 0.65265(3) 0.43871(2) 0.29169(2) 0.01095(6) Uani 1 1 d . . . . .
Sb Sb 0.60536(2) 0.63187(2) 0.23587(2) 0.01086(3) Uani 1 1 d . . . . .
P1 P 0.32368(5) 0.52190(3) 0.27320(2) 0.00997(9) Uani 1 1 d . . . . .
Cl1 Cl 0.13964(5) 0.67754(3) 0.24273(3) 0.01922(10) Uani 1 1 d . . . . .
Cl2 Cl 0.41640(5) 0.77506(3) 0.22830(3) 0.01786(10) Uani 1 1 d . . . . .
C1 C 0.71124(19) 0.52670(11) 0.24202(10) 0.0133(4) Uani 1 1 d . . . . .
C2 C 0.8197(2) 0.50463(11) 0.29347(10) 0.0153(4) Uani 1 1 d . . . . .
H2 H 0.863122 0.537089 0.327304 0.018 Uiso 1 1 calc R U . . .
C3 C 0.8509(2) 0.42533(12) 0.28486(11) 0.0173(4) Uani 1 1 d . . . . .
H3 H 0.918430 0.395610 0.312161 0.021 Uiso 1 1 calc R U . . .
C4 C 0.7639(2) 0.39856(12) 0.22854(10) 0.0175(4) Uani 1 1 d . . . . .
H4 H 0.763513 0.347796 0.211520 0.021 Uiso 1 1 calc R U . . .
C5 C 0.6774(2) 0.46030(11) 0.20179(10) 0.0150(4) Uani 1 1 d . . . . .
H5 H 0.609179 0.458038 0.163940 0.018 Uiso 1 1 calc R U . . .
C6 C 0.46428(19) 0.45943(11) 0.30769(9) 0.0111(4) Uani 1 1 d . . . . .
C7 C 0.5687(2) 0.47760(12) 0.36243(9) 0.0151(4) Uani 1 1 d . . . . .
H7 H 0.584435 0.526908 0.382180 0.018 Uiso 1 1 calc R U . . .
C8 C 0.6441(2) 0.40894(12) 0.38183(10) 0.0179(4) Uani 1 1 d . . . . .
H8 H 0.718658 0.404472 0.416943 0.021 Uiso 1 1 calc R U . . .
C9 C 0.5891(2) 0.34833(12) 0.33984(10) 0.0173(4) Uani 1 1 d . . . . .
H9 H 0.620956 0.296425 0.341789 0.021 Uiso 1 1 calc R U . . .
C10 C 0.4783(2) 0.37836(11) 0.29448(10) 0.0141(4) Uani 1 1 d . . . . .
H10 H 0.422846 0.349906 0.261055 0.017 Uiso 1 1 calc R U . . .
C11 C 0.22352(19) 0.46226(11) 0.20926(9) 0.0128(4) Uani 1 1 d . . . . .
H11 H 0.214389 0.409726 0.227360 0.015 Uiso 1 1 calc R U . . .
C12 C 0.0796(2) 0.49272(12) 0.18277(10) 0.0178(4) Uani 1 1 d . . . . .
H12A H 0.030859 0.497882 0.217515 0.021 Uiso 1 1 calc R U . . .
H12B H 0.084260 0.544538 0.163736 0.021 Uiso 1 1 calc R U . . .
C13 C 0.0028(2) 0.43659(14) 0.13240(11) 0.0242(5) Uani 1 1 d . . . . .
H13A H -0.007980 0.386116 0.152465 0.029 Uiso 1 1 calc R U . . .
H13B H -0.088647 0.457540 0.114619 0.029 Uiso 1 1 calc R U . . .
C14 C 0.0772(2) 0.42436(15) 0.07902(11) 0.0281(5) Uani 1 1 d . . . . .
H14A H 0.027860 0.385774 0.048715 0.034 Uiso 1 1 calc R U . . .
H14B H 0.079777 0.473714 0.056009 0.034 Uiso 1 1 calc R U . . .
C15 C 0.2214(2) 0.39606(14) 0.10516(11) 0.0245(5) Uani 1 1 d . . . . .
H15A H 0.269510 0.391473 0.070127 0.029 Uiso 1 1 calc R U . . .
H15B H 0.218677 0.344081 0.124176 0.029 Uiso 1 1 calc R U . . .
C16 C 0.2984(2) 0.45178(12) 0.15511(10) 0.0169(4) Uani 1 1 d . . . . .
H16A H 0.307698 0.502641 0.135340 0.020 Uiso 1 1 calc R U . . .
H16B H 0.390419 0.431241 0.172372 0.020 Uiso 1 1 calc R U . . .
C17 C 0.22905(19) 0.52586(11) 0.33740(9) 0.0123(4) Uani 1 1 d . . . . .
H17 H 0.135202 0.543820 0.318058 0.015 Uiso 1 1 calc R U . . .
C18 C 0.2906(2) 0.58460(12) 0.38916(10) 0.0176(4) Uani 1 1 d . . . . .
H18A H 0.384923 0.569518 0.408454 0.021 Uiso 1 1 calc R U . . .
H18B H 0.292417 0.636563 0.369990 0.021 Uiso 1 1 calc R U . . .
C19 C 0.2080(2) 0.58796(13) 0.44046(10) 0.0212(4) Uani 1 1 d . . . . .
H19A H 0.251407 0.624607 0.473990 0.025 Uiso 1 1 calc R U . . .
H19B H 0.115987 0.607475 0.421799 0.025 Uiso 1 1 calc R U . . .
C20 C 0.1976(2) 0.50831(13) 0.46967(10) 0.0216(4) Uani 1 1 d . . . . .
H20A H 0.288875 0.490828 0.491798 0.026 Uiso 1 1 calc R U . . .
H20B H 0.140420 0.511919 0.501248 0.026 Uiso 1 1 calc R U . . .
C21 C 0.1367(2) 0.44949(13) 0.41902(10) 0.0189(4) Uani 1 1 d . . . . .
H21A H 0.041757 0.463935 0.400268 0.023 Uiso 1 1 calc R U . . .
H21B H 0.136319 0.397716 0.438677 0.023 Uiso 1 1 calc R U . . .
C22 C 0.2169(2) 0.44565(11) 0.36668(10) 0.0152(4) Uani 1 1 d . . . . .
H22A H 0.171145 0.409603 0.333182 0.018 Uiso 1 1 calc R U . . .
H22B H 0.308567 0.425067 0.384500 0.018 Uiso 1 1 calc R U . . .
C23 C 0.7343(2) 0.69312(11) 0.31012(9) 0.0137(4) Uani 1 1 d . . . . .
C24 C 0.8688(2) 0.70487(12) 0.30725(10) 0.0174(4) Uani 1 1 d . . . . .
H24 H 0.902419 0.684004 0.273109 0.021 Uiso 1 1 calc R U . . .
C25 C 0.9541(2) 0.74731(13) 0.35454(11) 0.0227(5) Uani 1 1 d . . . . .
H25 H 1.045954 0.755449 0.352719 0.027 Uiso 1 1 calc R U . . .
C26 C 0.9045(2) 0.77750(13) 0.40407(11) 0.0254(5) Uani 1 1 d . . . . .
H26 H 0.962399 0.806867 0.436051 0.030 Uiso 1 1 calc R U . . .
C27 C 0.7707(3) 0.76531(14) 0.40750(11) 0.0255(5) Uani 1 1 d . . . . .
H27 H 0.737656 0.785942 0.441894 0.031 Uiso 1 1 calc R U . . .
C28 C 0.6852(2) 0.72283(12) 0.36053(10) 0.0192(4) Uani 1 1 d . . . . .
H28 H 0.593733 0.714146 0.362845 0.023 Uiso 1 1 calc R U . . .
C29 C 0.6582(2) 0.67166(11) 0.15095(9) 0.0141(4) Uani 1 1 d . . . . .
C30 C 0.5844(2) 0.72848(12) 0.11205(10) 0.0180(4) Uani 1 1 d . . . . .
H30 H 0.508088 0.751943 0.123297 0.022 Uiso 1 1 calc R U . . .
C31 C 0.6231(2) 0.75051(13) 0.05685(10) 0.0222(5) Uani 1 1 d . . . . .
H31 H 0.573555 0.789492 0.030609 0.027 Uiso 1 1 calc R U . . .
C32 C 0.7335(2) 0.71605(13) 0.03981(10) 0.0229(5) Uani 1 1 d . . . . .
H32 H 0.758918 0.731234 0.001860 0.027 Uiso 1 1 calc R U . . .
C33 C 0.8070(2) 0.65943(13) 0.07804(11) 0.0219(5) Uani 1 1 d . . . . .
H33 H 0.882541 0.635752 0.066250 0.026 Uiso 1 1 calc R U . . .
C34 C 0.7699(2) 0.63735(12) 0.13377(10) 0.0176(4) Uani 1 1 d . . . . .
H34 H 0.820573 0.598858 0.160138 0.021 Uiso 1 1 calc R U . . .
C1S C -0.0053(7) 0.0343(4) 0.4744(3) 0.0569(18) Uiso 0.5 1 d . . P . .
H1SA H 0.004332 0.028671 0.430056 0.068 Uiso 0.5 1 d R U P . .
H1SB H -0.037777 0.087775 0.478667 0.068 Uiso 0.5 1 d R U P . .
C2S C 0.3586(3) 0.24962(14) 0.41007(11) 0.0275(5) Uani 1 1 d . . . . .
H2SA H 0.285001 0.281379 0.384583 0.033 Uiso 1 1 calc R U . . .
H2SB H 0.425702 0.239275 0.383989 0.033 Uiso 1 1 calc R U . . .
Cl3S Cl 0.43733(6) 0.30189(4) 0.47864(3) 0.03129(13) Uani 1 1 d . . . . .
Cl2S Cl 0.29135(7) 0.16110(3) 0.42974(3) 0.03096(13) Uani 1 1 d . . . . .
Cl1S Cl 0.14129(10) 0.02943(6) 0.51715(5) 0.0653(2) Uani 1 1 d . . . . .

loop_
_atom_site_aniso_label
_atom_site_aniso_U_11
_atom_site_aniso_U_22
_atom_site_aniso_U_33
_atom_site_aniso_U_23
_atom_site_aniso_U_13
_atom_site_aniso_U_12
Pd 0.00973(7) 0.00826(7) 0.01362(7) 0.00104(5) 0.00345(5) 0.00097(5)
Fe 0.01094(13) 0.00914(13) 0.01279(13) -0.00004(10) 0.00266(10) 0.00078(10)
Sb 0.00992(6) 0.00876(6) 0.01447(7) 0.00085(4) 0.00389(5) 0.00018(4)
P1 0.0103(2) 0.0091(2) 0.0107(2) 0.00021(17) 0.00262(18) -0.00030(17)
Cl1 0.0133(2) 0.0177(2) 0.0287(3) 0.0058(2) 0.0090(2) 0.00515(18)
Cl2 0.0181(2) 0.0091(2) 0.0267(3) 0.00242(18) 0.0054(2) 0.00037(17)
C1 0.0124(9) 0.0099(9) 0.0192(10) 0.0004(7) 0.0067(8) 0.0004(7)
C2 0.0112(9) 0.0125(9) 0.0220(11) -0.0002(8) 0.0028(8) -0.0012(7)
C3 0.0113(9) 0.0132(9) 0.0282(11) 0.0019(8) 0.0057(8) 0.0029(7)
C4 0.0194(10) 0.0118(9) 0.0242(11) -0.0023(8) 0.0113(9) 0.0003(8)
C5 0.0161(9) 0.0153(9) 0.0154(10) -0.0011(8) 0.0076(8) -0.0014(8)
C6 0.0112(9) 0.0108(9) 0.0122(9) 0.0014(7) 0.0041(7) -0.0003(7)
C7 0.0150(9) 0.0165(10) 0.0137(9) -0.0012(7) 0.0030(8) 0.0008(8)
C8 0.0187(10) 0.0221(11) 0.0127(10) 0.0030(8) 0.0031(8) 0.0040(8)
C9 0.0192(10) 0.0133(9) 0.0207(10) 0.0060(8) 0.0071(8) 0.0027(8)
C10 0.0149(9) 0.0103(9) 0.0180(10) 0.0006(7) 0.0052(8) -0.0010(7)
C11 0.0133(9) 0.0132(9) 0.0120(9) -0.0010(7) 0.0029(7) -0.0019(7)
C12 0.0128(9) 0.0211(10) 0.0182(10) -0.0015(8) 0.0009(8) 0.0005(8)
C13 0.0170(10) 0.0307(12) 0.0225(11) -0.0035(9) -0.0009(9) -0.0037(9)
C14 0.0262(12) 0.0375(14) 0.0177(11) -0.0065(10) -0.0015(9) -0.0034(10)
C15 0.0253(12) 0.0304(12) 0.0176(11) -0.0086(9) 0.0045(9) -0.0013(9)
C16 0.0160(10) 0.0213(10) 0.0136(10) -0.0029(8) 0.0040(8) -0.0010(8)
C17 0.0127(9) 0.0129(9) 0.0121(9) -0.0002(7) 0.0046(7) -0.0002(7)
C18 0.0232(11) 0.0146(10) 0.0167(10) -0.0032(8) 0.0080(8) -0.0015(8)
C19 0.0280(11) 0.0199(11) 0.0176(11) -0.0049(8) 0.0094(9) -0.0003(9)
C20 0.0267(11) 0.0255(11) 0.0143(10) -0.0005(8) 0.0081(9) -0.0015(9)
C21 0.0219(10) 0.0214(10) 0.0151(10) 0.0010(8) 0.0074(8) -0.0044(8)
C22 0.0196(10) 0.0130(9) 0.0146(10) -0.0003(7) 0.0068(8) -0.0026(8)
C23 0.0150(9) 0.0106(9) 0.0147(9) 0.0015(7) 0.0016(8) 0.0001(7)
C24 0.0143(9) 0.0153(10) 0.0226(11) -0.0015(8) 0.0041(8) 0.0015(8)
C25 0.0152(10) 0.0195(11) 0.0309(12) -0.0009(9) -0.0004(9) -0.0006(8)
C26 0.0292(12) 0.0222(11) 0.0195(11) -0.0016(9) -0.0059(9) -0.0035(9)
C27 0.0353(13) 0.0260(12) 0.0158(11) -0.0023(9) 0.0070(10) -0.0008(10)
C28 0.0211(10) 0.0208(10) 0.0168(10) 0.0012(8) 0.0065(8) -0.0018(8)
C29 0.0162(9) 0.0123(9) 0.0136(9) -0.0017(7) 0.0030(8) -0.0042(7)
C30 0.0185(10) 0.0174(10) 0.0169(10) 0.0000(8) 0.0015(8) -0.0011(8)
C31 0.0284(12) 0.0196(11) 0.0165(11) 0.0028(8) 0.0005(9) -0.0047(9)
C32 0.0350(13) 0.0212(11) 0.0138(10) -0.0034(8) 0.0084(9) -0.0113(9)
C33 0.0261(11) 0.0207(11) 0.0224(11) -0.0056(9) 0.0128(9) -0.0044(9)
C34 0.0200(10) 0.0145(10) 0.0196(10) -0.0004(8) 0.0070(8) -0.0022(8)
C2S 0.0353(13) 0.0245(12) 0.0212(12) 0.0029(9) 0.0025(10) -0.0043(10)
Cl3S 0.0342(3) 0.0330(3) 0.0259(3) -0.0027(2) 0.0050(2) -0.0082(2)
Cl2S 0.0413(3) 0.0249(3) 0.0274(3) 0.0010(2) 0.0092(3) -0.0070(2)
Cl1S 0.0680(6) 0.0547(5) 0.0784(7) -0.0037(5) 0.0273(5) -0.0085(4)

loop_
_atom_type_symbol
_atom_type_description
_atom_type_scat_dispersion_real
_atom_type_scat_dispersion_imag
_atom_type_scat_source
C C 0.0033 0.0016 'International Tables Vol C Tables 4.2.6.8 and 6.1.1.4'
H H 0.0000 0.0000 'International Tables Vol C Tables 4.2.6.8 and 6.1.1.4'
Cl Cl 0.1484 0.1585 'International Tables Vol C Tables 4.2.6.8 and 6.1.1.4'
Fe Fe 0.3463 0.8444 'International Tables Vol C Tables 4.2.6.8 and 6.1.1.4'
P P 0.1023 0.0942 'International Tables Vol C Tables 4.2.6.8 and 6.1.1.4'
Pd Pd -0.9988 1.0072 'International Tables Vol C Tables 4.2.6.8 and 6.1.1.4'
Sb Sb -0.5866 1.5461 'International Tables Vol C Tables 4.2.6.8 and 6.1.1.4'

loop_
_geom_angle_atom_site_label_1
_geom_angle_atom_site_label_2
_geom_angle_atom_site_label_3
_geom_angle
_geom_angle_site_symmetry_1
_geom_angle_site_symmetry_3
_geom_angle_publ_flag
P1 Pd Cl1 90.036(18) . . ?
P1 Pd Cl2 172.715(19) . . ?
Cl1 Pd Cl2 90.528(18) . . ?
P1 Pd Sb 100.443(13) . . ?
Cl1 Pd Sb 169.257(14) . . ?
Cl2 Pd Sb 79.380(13) . . ?
C7 Fe C1 111.97(8) . . ?
C7 Fe C2 106.63(8) . . ?
C1 Fe C2 41.42(8) . . ?
C7 Fe C8 41.01(8) . . ?
C1 Fe C8 140.98(9) . . ?
C2 Fe C8 109.43(9) . . ?
C7 Fe C6 41.46(8) . . ?
C1 Fe C6 110.60(8) . . ?
C2 Fe C6 134.66(8) . . ?
C8 Fe C6 69.20(8) . . ?
C7 Fe C5 144.86(8) . . ?
C1 Fe C5 41.24(8) . . ?
C2 Fe C5 69.02(8) . . ?
C8 Fe C5 173.96(8) . . ?
C6 Fe C5 116.22(8) . . ?
C7 Fe C9 68.75(8) . . ?
C1 Fe C9 178.33(9) . . ?
C2 Fe C9 140.08(8) . . ?
C8 Fe C9 40.51(9) . . ?
C6 Fe C9 68.86(8) . . ?
C5 Fe C9 137.40(8) . . ?
C7 Fe C3 132.09(9) . . ?
C1 Fe C3 69.02(8) . . ?
C2 Fe C3 40.80(8) . . ?
C8 Fe C3 106.69(9) . . ?
C6 Fe C3 173.35(8) . . ?
C5 Fe C3 68.17(8) . . ?
C9 Fe C3 111.72(8) . . ?
C7 Fe C10 68.96(8) . . ?
C1 Fe C10 138.35(8) . . ?
C2 Fe C10 175.43(8) . . ?
C8 Fe C10 68.19(8) . . ?
C6 Fe C10 41.12(7) . . ?
C5 Fe C10 113.77(8) . . ?
C9 Fe C10 40.25(8) . . ?
C3 Fe C10 143.15(8) . . ?
C7 Fe C4 172.01(8) . . ?
C1 Fe C4 68.61(8) . . ?
C2 Fe C4 68.23(8) . . ?
C8 Fe C4 133.69(8) . . ?
C6 Fe C4 146.40(8) . . ?
C5 Fe C4 40.29(8) . . ?
C9 Fe C4 110.90(8) . . ?
C3 Fe C4 40.11(8) . . ?
C10 Fe C4 116.29(8) . . ?
C1 Sb C23 99.33(8) . . ?
C1 Sb C29 96.43(8) . . ?
C23 Sb C29 105.29(7) . . ?
C1 Sb Pd 124.22(5) . . ?
C23 Sb Pd 110.58(5) . . ?
C29 Sb Pd 118.03(5) . . ?
C6 P1 C11 103.36(9) . . ?
C6 P1 C17 101.61(9) . . ?
C11 P1 C17 107.12(9) . . ?
C6 P1 Pd 119.66(6) . . ?
C11 P1 Pd 114.69(6) . . ?
C17 P1 Pd 109.06(6) . . ?
C2 C1 C5 107.44(17) . . ?
C2 C1 Fe 69.61(11) . . ?
C5 C1 Fe 70.39(11) . . ?
C2 C1 Sb 124.97(14) . . ?
C5 C1 Sb 127.01(15) . . ?
Fe C1 Sb 118.56(9) . . ?
C3 C2 C1 107.90(18) . . ?
C3 C2 Fe 70.59(11) . . ?
C1 C2 Fe 68.97(11) . . ?
C3 C2 H2 126.1 . . ?
C1 C2 H2 126.1 . . ?
Fe C2 H2 126.0 . . ?
C4 C3 C2 108.17(18) . . ?
C4 C3 Fe 70.47(12) . . ?
C2 C3 Fe 68.61(11) . . ?
C4 C3 H3 125.9 . . ?
C2 C3 H3 125.9 . . ?
Fe C3 H3 126.6 . . ?
C3 C4 C5 108.55(18) . . ?
C3 C4 Fe 69.42(12) . . ?
C5 C4 Fe 69.03(11) . . ?
C3 C4 H4 125.7 . . ?
C5 C4 H4 125.7 . . ?
Fe C4 H4 127.4 . . ?
C4 C5 C1 107.94(18) . . ?
C4 C5 Fe 70.68(12) . . ?
C1 C5 Fe 68.37(11) . . ?
C4 C5 H5 126.0 . . ?
C1 C5 H5 126.0 . . ?
Fe C5 H5 126.5 . . ?
C7 C6 C10 106.76(17) . . ?
C7 C6 P1 125.37(15) . . ?
C10 C6 P1 126.79(15) . . ?
C7 C6 Fe 68.50(11) . . ?
C10 C6 Fe 70.12(11) . . ?
P1 C6 Fe 135.47(10) . . ?
C8 C7 C6 108.16(18) . . ?
C8 C7 Fe 70.09(12) . . ?
C6 C7 Fe 70.04(11) . . ?
C8 C7 H7 125.9 . . ?
C6 C7 H7 125.9 . . ?
Fe C7 H7 125.5 . . ?
C9 C8 C7 108.37(18) . . ?
C9 C8 Fe 70.44(12) . . ?
C7 C8 Fe 68.89(12) . . ?
C9 C8 H8 125.8 . . ?
C7 C8 H8 125.8 . . ?
Fe C8 H8 126.4 . . ?
C10 C9 C8 108.35(18) . . ?
C10 C9 Fe 70.07(11) . . ?
C8 C9 Fe 69.06(12) . . ?
C10 C9 H9 125.8 . . ?
C8 C9 H9 125.8 . . ?
Fe C9 H9 126.6 . . ?
C9 C10 C6 108.36(18) . . ?
C9 C10 Fe 69.68(12) . . ?
C6 C10 Fe 68.76(11) . . ?
C9 C10 H10 125.8 . . ?
C6 C10 H10 125.8 . . ?
Fe C10 H10 127.3 . . ?
C12 C11 C16 109.92(16) . . ?
C12 C11 P1 114.23(14) . . ?
C16 C11 P1 110.86(13) . . ?
C12 C11 H11 107.2 . . ?
C16 C11 H11 107.2 . . ?
P1 C11 H11 107.2 . . ?
C13 C12 C11 109.89(17) . . ?
C13 C12 H12A 109.7 . . ?
C11 C12 H12A 109.7 . . ?
C13 C12 H12B 109.7 . . ?
C11 C12 H12B 109.7 . . ?
H12A C12 H12B 108.2 . . ?
C14 C13 C12 111.57(19) . . ?
C14 C13 H13A 109.3 . . ?
C12 C13 H13A 109.3 . . ?
C14 C13 H13B 109.3 . . ?
C12 C13 H13B 109.3 . . ?
H13A C13 H13B 108.0 . . ?
C15 C14 C13 110.75(19) . . ?
C15 C14 H14A 109.5 . . ?
C13 C14 H14A 109.5 . . ?
C15 C14 H14B 109.5 . . ?
C13 C14 H14B 109.5 . . ?
H14A C14 H14B 108.1 . . ?
C14 C15 C16 111.08(19) . . ?
C14 C15 H15A 109.4 . . ?
C16 C15 H15A 109.4 . . ?
C14 C15 H15B 109.4 . . ?
C16 C15 H15B 109.4 . . ?
H15A C15 H15B 108.0 . . ?
C15 C16 C11 110.66(17) . . ?
C15 C16 H16A 109.5 . . ?
C11 C16 H16A 109.5 . . ?
C15 C16 H16B 109.5 . . ?
C11 C16 H16B 109.5 . . ?
H16A C16 H16B 108.1 . . ?
C18 C17 C22 110.44(16) . . ?
C18 C17 P1 112.16(13) . . ?
C22 C17 P1 112.14(13) . . ?
C18 C17 H17 107.3 . . ?
C22 C17 H17 107.3 . . ?
P1 C17 H17 107.3 . . ?
C19 C18 C17 110.82(17) . . ?
C19 C18 H18A 109.5 . . ?
C17 C18 H18A 109.5 . . ?
C19 C18 H18B 109.5 . . ?
C17 C18 H18B 109.5 . . ?
H18A C18 H18B 108.1 . . ?
C20 C19 C18 111.39(18) . . ?
C20 C19 H19A 109.3 . . ?
C18 C19 H19A 109.3 . . ?
C20 C19 H19B 109.3 . . ?
C18 C19 H19B 109.3 . . ?
H19A C19 H19B 108.0 . . ?
C21 C20 C19 110.86(18) . . ?
C21 C20 H20A 109.5 . . ?
C19 C20 H20A 109.5 . . ?
C21 C20 H20B 109.5 . . ?
C19 C20 H20B 109.5 . . ?
H20A C20 H20B 108.1 . . ?
C20 C21 C22 111.39(17) . . ?
C20 C21 H21A 109.3 . . ?
C22 C21 H21A 109.3 . . ?
C20 C21 H21B 109.3 . . ?
C22 C21 H21B 109.3 . . ?
H21A C21 H21B 108.0 . . ?
C21 C22 C17 111.64(16) . . ?
C21 C22 H22A 109.3 . . ?
C17 C22 H22A 109.3 . . ?
C21 C22 H22B 109.3 . . ?
C17 C22 H22B 109.3 . . ?
H22A C22 H22B 108.0 . . ?
C24 C23 C28 120.14(19) . . ?
C24 C23 Sb 119.04(15) . . ?
C28 C23 Sb 120.80(15) . . ?
C23 C24 C25 119.9(2) . . ?
C23 C24 H24 120.0 . . ?
C25 C24 H24 120.0 . . ?
C26 C25 C24 119.7(2) . . ?
C26 C25 H25 120.1 . . ?
C24 C25 H25 120.1 . . ?
C25 C26 C27 120.6(2) . . ?
C25 C26 H26 119.7 . . ?
C27 C26 H26 119.7 . . ?
C26 C27 C28 119.9(2) . . ?
C26 C27 H27 120.0 . . ?
C28 C27 H27 120.0 . . ?
C27 C28 C23 119.7(2) . . ?
C27 C28 H28 120.2 . . ?
C23 C28 H28 120.2 . . ?
C34 C29 C30 119.61(19) . . ?
C34 C29 Sb 117.54(15) . . ?
C30 C29 Sb 122.83(15) . . ?
C31 C30 C29 119.7(2) . . ?
C31 C30 H30 120.1 . . ?
C29 C30 H30 120.1 . . ?
C32 C31 C30 120.5(2) . . ?
C32 C31 H31 119.8 . . ?
C30 C31 H31 119.8 . . ?
C31 C32 C33 120.1(2) . . ?
C31 C32 H32 119.9 . . ?
C33 C32 H32 119.9 . . ?
C32 C33 C34 119.9(2) . . ?
C32 C33 H33 120.1 . . ?
C34 C33 H33 120.1 . . ?
C33 C34 C29 120.2(2) . . ?
C33 C34 H34 119.9 . . ?
C29 C34 H34 119.9 . . ?
Cl1S C1S C1S 69.1(5) . 3_556 ?
Cl1S C1S Cl1S 123.5(4) . 3_556 ?
C1S C1S Cl1S 54.4(4) 3_556 3_556 ?
Cl1S C1S H1SA 106.6 . . ?
C1S C1S H1SA 126.1 3_556 . ?
Cl1S C1S H1SA 106.1 3_556 . ?
Cl1S C1S H1SB 106.6 . . ?
C1S C1S H1SB 126.5 3_556 . ?
Cl1S C1S H1SB 106.4 3_556 . ?
H1SA C1S H1SB 106.7 . . ?
Cl2S C2S Cl3S 111.46(13) . . ?
Cl2S C2S H2SA 109.3 . . ?
Cl3S C2S H2SA 109.3 . . ?
Cl2S C2S H2SB 109.3 . . ?
Cl3S C2S H2SB 109.3 . . ?
H2SA C2S H2SB 108.0 . . ?
C1S Cl1S C1S 56.5(4) . 3_556 ?

loop_
_geom_bond_atom_site_label_1
_geom_bond_atom_site_label_2
_geom_bond_distance
_geom_bond_site_symmetry_2
_geom_bond_publ_flag
Pd P1 2.2607(5) . ?
Pd Cl1 2.3380(5) . ?
Pd Cl2 2.3654(5) . ?
Pd Sb 2.4977(2) . ?
Fe C7 2.022(2) . ?
Fe C1 2.0232(19) . ?
Fe C2 2.032(2) . ?
Fe C8 2.038(2) . ?
Fe C6 2.0429(19) . ?
Fe C5 2.050(2) . ?
Fe C9 2.056(2) . ?
Fe C3 2.058(2) . ?
Fe C10 2.061(2) . ?
Fe C4 2.072(2) . ?
Sb C1 2.0972(19) . ?
Sb C23 2.118(2) . ?
Sb C29 2.137(2) . ?
P1 C6 1.8112(19) . ?
P1 C11 1.841(2) . ?
P1 C17 1.8541(19) . ?
C1 C2 1.434(3) . ?
C1 C5 1.435(3) . ?
C2 C3 1.426(3) . ?
C2 H2 0.9500 . ?
C3 C4 1.416(3) . ?
C3 H3 0.9500 . ?
C4 C5 1.420(3) . ?
C4 H4 0.9500 . ?
C5 H5 0.9500 . ?
C6 C7 1.439(3) . ?
C6 C10 1.441(3) . ?
C7 C8 1.422(3) . ?
C7 H7 0.9500 . ?
C8 C9 1.417(3) . ?
C8 H8 0.9500 . ?
C9 C10 1.417(3) . ?
C9 H9 0.9500 . ?
C10 H10 0.9500 . ?
C11 C12 1.537(3) . ?
C11 C16 1.540(3) . ?
C11 H11 1.0000 . ?
C12 C13 1.537(3) . ?
C12 H12A 0.9900 . ?
C12 H12B 0.9900 . ?
C13 C14 1.526(3) . ?
C13 H13A 0.9900 . ?
C13 H13B 0.9900 . ?
C14 C15 1.526(3) . ?
C14 H14A 0.9900 . ?
C14 H14B 0.9900 . ?
C15 C16 1.527(3) . ?
C15 H15A 0.9900 . ?
C15 H15B 0.9900 . ?
C16 H16A 0.9900 . ?
C16 H16B 0.9900 . ?
C17 C18 1.538(3) . ?
C17 C22 1.539(3) . ?
C17 H17 1.0000 . ?
C18 C19 1.530(3) . ?
C18 H18A 0.9900 . ?
C18 H18B 0.9900 . ?
C19 C20 1.526(3) . ?
C19 H19A 0.9900 . ?
C19 H19B 0.9900 . ?
C20 C21 1.522(3) . ?
C20 H20A 0.9900 . ?
C20 H20B 0.9900 . ?
C21 C22 1.533(3) . ?
C21 H21A 0.9900 . ?
C21 H21B 0.9900 . ?
C22 H22A 0.9900 . ?
C22 H22B 0.9900 . ?
C23 C24 1.391(3) . ?
C23 C28 1.392(3) . ?
C24 C25 1.394(3) . ?
C24 H24 0.9500 . ?
C25 C26 1.382(3) . ?
C25 H25 0.9500 . ?
C26 C27 1.388(3) . ?
C26 H26 0.9500 . ?
C27 C28 1.391(3) . ?
C27 H27 0.9500 . ?
C28 H28 0.9500 . ?
C29 C34 1.397(3) . ?
C29 C30 1.398(3) . ?
C30 C31 1.390(3) . ?
C30 H30 0.9500 . ?
C31 C32 1.385(3) . ?
C31 H31 0.9500 . ?
C32 C33 1.387(3) . ?
C32 H32 0.9500 . ?
C33 C34 1.393(3) . ?
C33 H33 0.9500 . ?
C34 H34 0.9500 . ?
C1S Cl1S 1.570(7) . ?
C1S C1S 1.610(14) 3_556 ?
C1S Cl1S 1.803(7) 3_556 ?
C1S H1SA 0.9906 . ?
C1S H1SB 0.9904 . ?
C2S Cl2S 1.762(2) . ?
C2S Cl3S 1.771(2) . ?
C2S H2SA 0.9900 . ?
C2S H2SB 0.9900 . ?
